data_7026644
loop_
_publ_author_name
'Das, Dipanwita'
'Singh, Pradhumn'
'Singh, Monika'
'Singh, Ajai Kumar'

_publ_section_title
;
 Tetradentate selenium ligand as a building block for homodinuclear
 complexes of Pd(II) and Ru(II) having seven membered rings or bis-pincer
 coordination mode: high catalytic activity of Pd-complexes for Heck
 reaction.
;
_journal_issue 45
_journal_name_full 'Dalton transactions (Cambridge, England : 2003)'
_journal_page_first 10876
_journal_page_last 10882
_journal_paper_doi 10.1039/c0dt00561d
_journal_volume 39
_journal_year 2010
_chemical_formula_moiety 'C46 H42 Cl2 Ru2 Se4, 2(F6 P)'
_chemical_formula_sum 'C46 H42 Cl2 F12 P2 Ru2 Se4'
_chemical_formula_weight 1473.62
_chemical_name_systematic
;
?
;
_space_group_IT_number 15
_symmetry_cell_setting monoclinic
_symmetry_space_group_name_Hall '-C 2yc'
_symmetry_space_group_name_H-M 'C 1 2/c 1'
_atom_sites_solution_hydrogens geom
_atom_sites_solution_primary direct
_atom_sites_solution_secondary difmap
_audit_creation_method SHELXL-97
_cell_angle_alpha 90.00
_cell_angle_beta 115.273(5)
_cell_angle_gamma 90.00
_cell_formula_units_Z 4
_cell_length_a 28.964(8)
_cell_length_b 11.270(3)
_cell_length_c 19.155(6)
_cell_measurement_reflns_used 1285
_cell_measurement_temperature 273(2)
_cell_measurement_theta_max 28.32
_cell_measurement_theta_min 2.20
_cell_volume 5654(3)
_computing_cell_refinement 'Bruker SMART'
_computing_data_collection 'Bruker SMART'
_computing_data_reduction 'Bruker SAINT'
_computing_molecular_graphics 'Bruker SHELXTL'
_computing_publication_material 'Bruker SHELXTL'
_computing_structure_refinement 'SHELXL-97 (Sheldrick, 1997)'
_computing_structure_solution 'SHELXS-97 (Sheldrick, 1990)'
_diffrn_ambient_temperature 273(2)
_diffrn_measured_fraction_theta_full 0.995
_diffrn_measured_fraction_theta_max 0.995
_diffrn_measurement_device_type 'CCD area detector'
_diffrn_measurement_method 'phi and omega scans'
_diffrn_radiation_monochromator graphite
_diffrn_radiation_source 'fine-focus sealed tube'
_diffrn_radiation_type MoK\a
_diffrn_radiation_wavelength 0.71073
_diffrn_reflns_av_R_equivalents 0.0850
_diffrn_reflns_av_sigmaI/netI 0.1150
_diffrn_reflns_limit_h_max 34
_diffrn_reflns_limit_h_min -34
_diffrn_reflns_limit_k_max 13
_diffrn_reflns_limit_k_min -13
_diffrn_reflns_limit_l_max 22
_diffrn_reflns_limit_l_min -22
_diffrn_reflns_number 12769
_diffrn_reflns_theta_full 25.00
_diffrn_reflns_theta_max 25.00
_diffrn_reflns_theta_min 1.97
_exptl_absorpt_coefficient_mu 3.330
_exptl_absorpt_correction_T_max 0.545
_exptl_absorpt_correction_T_min 0.282
_exptl_absorpt_correction_type multi-scan
_exptl_absorpt_process_details '(SADABS; Bruker, 2000)'
_exptl_crystal_colour Yellow
_exptl_crystal_density_diffrn 1.731
_exptl_crystal_density_meas 1.731
_exptl_crystal_density_method 'not measured'
_exptl_crystal_description Block
_exptl_crystal_F_000 2856.0
_exptl_crystal_size_max 0.524
_exptl_crystal_size_mid 0.324
_exptl_crystal_size_min 0.184
_refine_diff_density_max 0.848
_refine_diff_density_min -0.682
_refine_diff_density_rms 0.130
_refine_ls_extinction_method none
_refine_ls_goodness_of_fit_ref 1.326
_refine_ls_hydrogen_treatment constr
_refine_ls_matrix_type full
_refine_ls_number_parameters 296
_refine_ls_number_reflns 4996
_refine_ls_number_restraints 12
_refine_ls_restrained_S_all 1.025
_refine_ls_R_factor_all 0.1493
_refine_ls_R_factor_gt 0.0836
_refine_ls_shift/su_max 0.001
_refine_ls_shift/su_mean 0.000
_refine_ls_structure_factor_coef Fsqd
_refine_ls_weighting_details 'calc w=1/[\s^2^(Fo^2^)+(0.0858P)^2^+0.0000P] where P=(Fo^2^+2Fc^2^)/3'
_refine_ls_weighting_scheme calc
_refine_ls_wR_factor_gt 0.1650
_refine_ls_wR_factor_ref 0.1923
_reflns_number_gt 2749
_reflns_number_total 4996
_reflns_threshold_expression >2sigma(I)
_cod_data_source_file c0dt00561d.txt
_cod_data_source_block complex_3
_cod_depositor_comments
;
The following automatic conversions were performed:

'_symmetry_cell_setting' value 'Monoclinic' changed to 'monoclinic'
according to /home/saulius/struct/CIF-dictionaries/cif_core.dic
dictionary named 'cif_core.dic' version 2.4.2 from 2011-04-26.

Automatic conversion script
Id: cif_fix_values 1891 2012-01-12 08:04:46Z andrius 
;
_cod_original_sg_symbol_Hall '-C 2yc '
_cod_original_sg_symbol_H-M 'C 2/c'
_cod_original_formula_sum 'C46 H42 Cl2 F12 P2 Ru2 Se4 '
_cod_database_code 7026644

loop_
_symmetry_equiv_pos_as_xyz
'x, y, z'
'-x, y, -z+1/2'
'x+1/2, y+1/2, z'
'-x+1/2, y+1/2, -z+1/2'
'-x, -y, -z'
'x, -y, z-1/2'
'-x+1/2, -y+1/2, -z'
'x+1/2, -y+1/2, z-1/2'

loop_
_atom_site_label
_atom_site_type_symbol
_atom_site_fract_x
_atom_site_fract_y
_atom_site_fract_z
_atom_site_U_iso_or_equiv
_atom_site_adp_type
_atom_site_occupancy
_atom_site_symmetry_multiplicity
_atom_site_calc_flag
_atom_site_refinement_flags
Ru1 Ru 0.09003(4) 0.75175(9) 0.07807(5) 0.0571(3) Uani 1 1 d .
Se1 Se 0.00185(4) 0.82980(12) 0.03890(6) 0.0528(4) Uani 1 1 d .
Se2 Se 0.10960(4) 0.76757(11) 0.21895(6) 0.0532(4) Uani 1 1 d .
Cl1 Cl 0.11332(11) 0.9550(3) 0.07591(18) 0.0694(9) Uani 1 1 d .
C1 C -0.0407(4) 0.7250(11) 0.0648(6) 0.052(3) Uani 1 1 d .
C2 C -0.0217(4) 0.6473(11) 0.1249(7) 0.060(3) Uani 1 1 d .
H2 H 0.0132 0.6387 0.1543 0.072 Uiso 1 1 calc R
C3 C -0.0580(5) 0.5794(12) 0.1408(7) 0.070(4) Uani 1 1 d .
H3 H -0.0463 0.5299 0.1838 0.084 Uiso 1 1 calc R
C4 C -0.1080(6) 0.5850(13) 0.0960(8) 0.074(4) Uani 1 1 d .
H4 H -0.1309 0.5358 0.1046 0.088 Uiso 1 1 calc R
C5 C -0.1249(5) 0.6667(15) 0.0359(9) 0.095(5) Uani 1 1 d .
H5 H -0.1600 0.6744 0.0070 0.114 Uiso 1 1 calc R
C6 C -0.0937(5) 0.7365(14) 0.0165(9) 0.090(5) Uani 1 1 d .
H6 H -0.1063 0.7879 -0.0255 0.108 Uiso 1 1 calc R
C7 C 0.0001(4) 0.9676(10) 0.1010(6) 0.059(3) Uani 1 1 d .
H7A H 0.0286 1.0186 0.1076 0.071 Uiso 1 1 calc R
H7B H -0.0309 1.0118 0.0712 0.071 Uiso 1 1 calc R
C8 C 0.0019(5) 0.9454(10) 0.1784(6) 0.057(3) Uani 1 1 d .
C9 C 0.0478(4) 0.9377(10) 0.2457(6) 0.046(3) Uani 1 1 d .
C10 C 0.0452(4) 0.9404(10) 0.3161(6) 0.047(3) Uani 1 1 d .
H10 H 0.0754 0.9390 0.3612 0.056 Uiso 1 1 calc R
C11 C 0.0982(4) 0.9328(10) 0.2439(6) 0.050(3) Uani 1 1 d .
H11A H 0.1247 0.9558 0.2936 0.060 Uiso 1 1 calc R
H11B H 0.0990 0.9869 0.2050 0.060 Uiso 1 1 calc R
C12 C 0.1827(4) 0.7569(14) 0.2680(7) 0.074(4) Uani 1 1 d .
C13 C 0.2138(5) 0.8452(17) 0.2578(9) 0.104(6) Uani 1 1 d .
H13 H 0.1984 0.9139 0.2311 0.125 Uiso 1 1 calc R
C14 C 0.2638(7) 0.835(2) 0.2845(12) 0.130(8) Uani 1 1 d .
H14 H 0.2832 0.8934 0.2757 0.156 Uiso 1 1 calc R
C15 C 0.2860(7) 0.736(2) 0.3250(14) 0.139(9) Uani 1 1 d .
H15 H 0.3214 0.7287 0.3455 0.167 Uiso 1 1 calc R
C16 C 0.2569(8) 0.641(2) 0.3374(10) 0.132(8) Uani 1 1 d .
H16 H 0.2725 0.5722 0.3636 0.158 Uiso 1 1 calc R
C17 C 0.2053(5) 0.6572(15) 0.3090(8) 0.094(5) Uani 1 1 d .
H17 H 0.1853 0.5996 0.3177 0.113 Uiso 1 1 calc R
C18 C 0.0862(7) 0.6994(12) -0.0343(7) 0.152(10) Uani 1 1 d GU
H18 H 0.0712 0.7538 -0.0782 0.182 Uiso 1 1 calc R
C19 C 0.1371(6) 0.7101(11) 0.0159(10) 0.145(9) Uani 1 1 d GU
H19 H 0.1576 0.7729 0.0075 0.174 Uiso 1 1 calc R
C20 C 0.1565(4) 0.6484(13) 0.0847(9) 0.102(6) Uani 1 1 d G
H20 H 0.1906 0.6679 0.1243 0.122 Uiso 1 1 calc R
C21 C 0.1250(6) 0.5759(11) 0.1032(6) 0.104(5) Uani 1 1 d G
H21 H 0.1373 0.5437 0.1556 0.124 Uiso 1 1 calc R
C22 C 0.0741(5) 0.5652(10) 0.0530(8) 0.088(5) Uani 1 1 d GU
H22 H 0.0508 0.5244 0.0699 0.106 Uiso 1 1 calc R
C23 C 0.0547(4) 0.6269(13) -0.0157(7) 0.112(7) Uani 1 1 d GU
H23 H 0.0177 0.6296 -0.0471 0.135 Uiso 1 1 calc R
P1 P 0.91287(17) 0.6929(4) 0.7733(2) 0.0909(13) Uani 1 1 d .
F1 F 0.8748(5) 0.7993(11) 0.7474(8) 0.177(5) Uani 1 1 d .
F2 F 0.9081(7) 0.6893(14) 0.8528(7) 0.205(6) Uani 1 1 d .
F3 F 0.9579(6) 0.7784(13) 0.8129(10) 0.210(7) Uani 1 1 d .
F4 F 0.9514(4) 0.5853(11) 0.8029(7) 0.158(4) Uani 1 1 d .
F5 F 0.9164(8) 0.6976(17) 0.6994(8) 0.242(8) Uani 1 1 d .
F6 F 0.8685(5) 0.6116(14) 0.7433(11) 0.234(8) Uani 1 1 d .

loop_
_atom_site_aniso_label
_atom_site_aniso_U_11
_atom_site_aniso_U_22
_atom_site_aniso_U_33
_atom_site_aniso_U_23
_atom_site_aniso_U_13
_atom_site_aniso_U_12
Ru1 0.0550(6) 0.0632(8) 0.0574(6) -0.0080(5) 0.0282(5) -0.0074(5)
Se1 0.0511(6) 0.0688(10) 0.0402(5) 0.0046(6) 0.0210(5) -0.0073(6)
Se2 0.0430(6) 0.0629(9) 0.0544(6) 0.0035(6) 0.0214(5) -0.0021(6)
Cl1 0.0613(18) 0.082(3) 0.0717(19) 0.0044(17) 0.0345(16) -0.0170(17)
C1 0.053(7) 0.063(9) 0.053(6) -0.017(6) 0.034(5) -0.029(6)
C2 0.057(7) 0.062(9) 0.059(7) 0.016(7) 0.024(6) 0.000(6)
C3 0.083(10) 0.072(10) 0.061(7) 0.014(7) 0.036(7) -0.012(8)
C4 0.081(10) 0.070(11) 0.087(10) -0.008(8) 0.053(8) -0.017(8)
C5 0.043(8) 0.123(15) 0.107(12) 0.005(11) 0.020(8) -0.018(9)
C6 0.047(8) 0.121(14) 0.093(10) 0.021(9) 0.020(7) -0.019(8)
C7 0.060(7) 0.048(8) 0.070(7) 0.017(6) 0.028(6) 0.005(6)
C8 0.086(9) 0.046(8) 0.063(7) -0.008(6) 0.054(7) -0.011(6)
C9 0.035(6) 0.054(8) 0.047(6) -0.010(5) 0.015(5) -0.003(5)
C10 0.044(6) 0.052(8) 0.061(7) -0.002(6) 0.038(5) 0.006(5)
C11 0.042(6) 0.047(8) 0.042(6) -0.012(5) 0.000(5) -0.009(5)
C12 0.044(7) 0.122(13) 0.063(8) -0.009(8) 0.031(6) -0.017(8)
C13 0.051(9) 0.146(17) 0.107(12) -0.019(11) 0.025(8) -0.014(10)
C14 0.066(12) 0.18(2) 0.126(16) 0.000(15) 0.026(10) 0.003(13)
C15 0.050(10) 0.20(3) 0.134(17) -0.024(17) 0.009(11) -0.019(14)
C16 0.123(16) 0.17(2) 0.088(12) 0.026(13) 0.035(12) 0.070(16)
C17 0.060(9) 0.110(14) 0.078(9) 0.029(9) -0.004(7) 0.017(9)
C18 0.28(3) 0.107(17) 0.102(15) 0.003(13) 0.118(19) 0.04(2)
C19 0.24(3) 0.112(15) 0.18(2) -0.041(17) 0.18(2) -0.016(18)
C20 0.077(11) 0.105(16) 0.130(15) -0.039(12) 0.051(10) 0.016(10)
C21 0.127(15) 0.100(14) 0.095(11) -0.023(10) 0.058(12) 0.031(12)
C22 0.088(11) 0.091(12) 0.104(11) -0.040(10) 0.058(9) -0.020(9)
C23 0.092(11) 0.122(16) 0.074(10) -0.061(10) -0.012(9) 0.026(11)
P1 0.104(3) 0.090(4) 0.085(3) -0.013(3) 0.046(2) -0.008(3)
F1 0.210(13) 0.111(9) 0.205(13) 0.007(9) 0.086(10) 0.063(9)
F2 0.33(2) 0.196(14) 0.135(10) -0.011(9) 0.148(13) 0.027(13)
F3 0.204(14) 0.171(12) 0.213(15) -0.053(11) 0.050(12) -0.087(11)
F4 0.145(9) 0.150(10) 0.166(10) 0.026(8) 0.055(8) 0.069(8)
F5 0.35(2) 0.31(2) 0.132(10) 0.068(12) 0.159(13) 0.064(17)
F6 0.151(11) 0.203(15) 0.29(2) -0.035(14) 0.044(11) -0.083(11)

loop_
_atom_type_symbol
_atom_type_description
_atom_type_scat_dispersion_real
_atom_type_scat_dispersion_imag
_atom_type_scat_source
C C 0.0033 0.0016 'International Tables Vol C Tables 4.2.6.8 and 6.1.1.4'
H H 0.0000 0.0000 'International Tables Vol C Tables 4.2.6.8 and 6.1.1.4'
F F 0.0171 0.0103 'International Tables Vol C Tables 4.2.6.8 and 6.1.1.4'
P P 0.1023 0.0942 'International Tables Vol C Tables 4.2.6.8 and 6.1.1.4'
Cl Cl 0.1484 0.1585 'International Tables Vol C Tables 4.2.6.8 and 6.1.1.4'
Se Se -0.0929 2.2259 'International Tables Vol C Tables 4.2.6.8 and 6.1.1.4'
Ru Ru -1.2594 0.8363 'International Tables Vol C Tables 4.2.6.8 and 6.1.1.4'
N N 0.0061 0.0033 'International Tables Vol C Tables 4.2.6.8 and 6.1.1.4'

loop_
_geom_angle_atom_site_label_1
_geom_angle_atom_site_label_2
_geom_angle_atom_site_label_3
_geom_angle
_geom_angle_site_symmetry_1
_geom_angle_site_symmetry_3
C22 Ru1 C23 37.2(5) . .
C22 Ru1 C21 37.0(6) . .
C23 Ru1 C21 66.6(3) . .
C22 Ru1 C18 66.6(3) . .
C23 Ru1 C18 37.0(6) . .
C21 Ru1 C18 78.2(3) . .
C22 Ru1 C20 66.3(3) . .
C23 Ru1 C20 78.2(3) . .
C21 Ru1 C20 36.6(6) . .
C18 Ru1 C20 65.8(3) . .
C22 Ru1 C19 78.2(3) . .
C23 Ru1 C19 66.2(3) . .
C21 Ru1 C19 65.9(3) . .
C18 Ru1 C19 36.6(7) . .
C20 Ru1 C19 36.4(6) . .
C22 Ru1 Cl1 164.1(3) . .
C23 Ru1 Cl1 130.1(5) . .
C21 Ru1 Cl1 139.9(4) . .
C18 Ru1 Cl1 97.9(4) . .
C20 Ru1 Cl1 105.1(4) . .
C19 Ru1 Cl1 87.2(3) . .
C22 Ru1 Se1 100.5(4) . .
C23 Ru1 Se1 85.4(3) . .
C21 Ru1 Se1 134.9(4) . .
C18 Ru1 Se1 100.6(4) . .
C20 Ru1 Se1 163.6(3) . .
C19 Ru1 Se1 134.5(5) . .
Cl1 Ru1 Se1 85.25(9) . .
C22 Ru1 Se2 103.6(4) . .
C23 Ru1 Se2 138.3(5) . .
C21 Ru1 Se2 87.5(3) . .
C18 Ru1 Se2 165.4(4) . .
C20 Ru1 Se2 100.6(4) . .
C19 Ru1 Se2 133.2(5) . .
Cl1 Ru1 Se2 90.83(9) . .
Se1 Ru1 Se2 91.75(5) . .
C1 Se1 C7 98.3(5) . .
C1 Se1 Ru1 113.2(4) . .
C7 Se1 Ru1 112.6(3) . .
C12 Se2 C11 101.7(5) . .
C12 Se2 Ru1 102.5(4) . .
C11 Se2 Ru1 109.9(3) . .
C2 C1 C6 122.9(11) . .
C2 C1 Se1 122.8(8) . .
C6 C1 Se1 114.3(9) . .
C1 C2 C3 117.1(11) . .
C1 C2 H2 121.5 . .
C3 C2 H2 121.5 . .
C4 C3 C2 122.1(12) . .
C4 C3 H3 119.0 . .
C2 C3 H3 119.0 . .
C3 C4 C5 117.8(12) . .
C3 C4 H4 121.1 . .
C5 C4 H4 121.1 . .
C6 C5 C4 124.6(13) . .
C6 C5 H5 117.7 . .
C4 C5 H5 117.7 . .
C5 C6 C1 115.3(13) . .
C5 C6 H6 122.3 . .
C1 C6 H6 122.3 . .
C8 C7 Se1 118.2(8) . .
C8 C7 H7A 107.8 . .
Se1 C7 H7A 107.8 . .
C8 C7 H7B 107.8 . .
Se1 C7 H7B 107.8 . .
H7A C7 H7B 107.1 . .
C9 C8 C10 119.6(10) . 2
C9 C8 C7 123.1(10) . .
C10 C8 C7 117.2(11) 2 .
C10 C9 C8 118.2(9) . .
C10 C9 C11 119.3(9) . .
C8 C9 C11 122.5(9) . .
C9 C10 C8 121.9(10) . 2
C9 C10 H10 119.1 . .
C8 C10 H10 119.1 2 .
C9 C11 Se2 108.0(7) . .
C9 C11 H11A 110.1 . .
Se2 C11 H11A 110.1 . .
C9 C11 H11B 110.1 . .
Se2 C11 H11B 110.1 . .
H11A C11 H11B 108.4 . .
C17 C12 C13 118.9(13) . .
C17 C12 Se2 119.3(11) . .
C13 C12 Se2 121.6(12) . .
C14 C13 C12 122.8(18) . .
C14 C13 H13 118.6 . .
C12 C13 H13 118.6 . .
C13 C14 C15 118(2) . .
C13 C14 H14 120.9 . .
C15 C14 H14 120.9 . .
C14 C15 C16 122.3(18) . .
C14 C15 H15 118.8 . .
C16 C15 H15 118.8 . .
C17 C16 C15 116.9(18) . .
C17 C16 H16 121.5 . .
C15 C16 H16 121.5 . .
C16 C17 C12 120.8(17) . .
C16 C17 H17 119.6 . .
C12 C17 H17 119.6 . .
C19 C18 C23 120.0 . .
C19 C18 Ru1 72.6(9) . .
C23 C18 Ru1 70.6(4) . .
C19 C18 H18 119.5 . .
C23 C18 H18 119.5 . .
Ru1 C18 H18 119.5 . .
C18 C19 C20 120.0 . .
C18 C19 Ru1 70.9(10) . .
C20 C19 Ru1 71.7(10) . .
C18 C19 H19 119.5 . .
C20 C19 H19 119.5 . .
Ru1 C19 H19 119.5 . .
C21 C20 C19 120.0 . .
C21 C20 Ru1 70.8(4) . .
C19 C20 Ru1 71.9(10) . .
C21 C20 H20 119.5 . .
C19 C20 H20 119.5 . .
Ru1 C20 H20 119.5 . .
C22 C21 C20 120.0 . .
C22 C21 Ru1 70.6(8) . .
C20 C21 Ru1 72.6(4) . .
C22 C21 H21 119.5 . .
C20 C21 H21 119.5 . .
Ru1 C21 H21 119.5 . .
C23 C22 C21 120.0 . .
C23 C22 Ru1 71.5(4) . .
C21 C22 Ru1 72.4(7) . .
C23 C22 H22 119.6 . .
C21 C22 H22 119.6 . .
Ru1 C22 H22 119.6 . .
C22 C23 C18 120.0 . .
C22 C23 Ru1 71.3(4) . .
C18 C23 Ru1 72.5(4) . .
C22 C23 H23 119.6 . .
C18 C23 H23 119.6 . .
Ru1 C23 H23 119.6 . .
F5 P1 F6 93.2(12) . .
F5 P1 F3 93.5(11) . .
F6 P1 F3 173.3(11) . .
F5 P1 F1 89.8(9) . .
F6 P1 F1 88.5(9) . .
F3 P1 F1 90.6(9) . .
F5 P1 F4 92.6(8) . .
F6 P1 F4 91.5(9) . .
F3 P1 F4 89.0(8) . .
F1 P1 F4 177.6(8) . .
F5 P1 F2 178.9(10) . .
F6 P1 F2 86.5(10) . .
F3 P1 F2 86.8(9) . .
F1 P1 F2 89.2(8) . .
F4 P1 F2 88.4(8) . .

loop_
_geom_bond_atom_site_label_1
_geom_bond_atom_site_label_2
_geom_bond_distance
_geom_bond_site_symmetry_2
Ru1 C22 2.162(11) .
Ru1 C23 2.165(10) .
Ru1 C21 2.184(11) .
Ru1 C18 2.189(10) .
Ru1 C20 2.208(10) .
Ru1 C19 2.210(10) .
Ru1 Cl1 2.394(4) .
Ru1 Se1 2.4945(16) .
Ru1 Se2 2.5157(17) .
Se1 C1 1.919(10) .
Se1 C7 1.970(12) .
Se2 C12 1.920(12) .
Se2 C11 1.985(11) .
C1 C2 1.361(15) .
C1 C6 1.421(16) .
C2 C3 1.435(16) .
C2 H2 0.9300 .
C3 C4 1.334(16) .
C3 H3 0.9300 .
C4 C5 1.389(19) .
C4 H4 0.9300 .
C5 C6 1.364(19) .
C5 H5 0.9300 .
C6 H6 0.9300 .
C7 C8 1.482(15) .
C7 H7A 0.9700 .
C7 H7B 0.9700 .
C8 C9 1.404(14) .
C8 C10 1.416(14) 2
C9 C10 1.382(14) .
C9 C11 1.476(14) .
C10 C8 1.416(14) 2
C10 H10 0.9300 .
C11 H11A 0.9700 .
C11 H11B 0.9700 .
C12 C17 1.368(18) .
C12 C13 1.410(19) .
C13 C14 1.32(2) .
C13 H13 0.9300 .
C14 C15 1.35(3) .
C14 H14 0.9300 .
C15 C16 1.44(3) .
C15 H15 0.9300 .
C16 C17 1.37(2) .
C16 H16 0.9300 .
C17 H17 0.9300 .
C18 C19 1.37920 .
C18 C23 1.378004 .
C18 H18 0.9800 .
C19 C20 1.37976 .
C19 H19 0.9800 .
C20 C21 1.37901 .
C20 H20 0.9800 .
C21 C22 1.37920 .
C21 H21 0.9800 .
C22 C23 1.37826 .
C22 H22 0.9800 .
C23 H23 0.9800 .
P1 F5 1.462(12) .
P1 F6 1.481(12) .
P1 F3 1.536(13) .
P1 F1 1.559(12) .
P1 F4 1.581(11) .
P1 F2 1.589(13) .

loop_
_geom_torsion_atom_site_label_1
_geom_torsion_atom_site_label_2
_geom_torsion_atom_site_label_3
_geom_torsion_atom_site_label_4
_geom_torsion
_geom_torsion_site_symmetry_1
_geom_torsion_site_symmetry_4
C22 Ru1 Se1 C1 38.0(5) . .
C23 Ru1 Se1 C1 72.1(6) . .
C21 Ru1 Se1 C1 22.0(5) . .
C18 Ru1 Se1 C1 105.9(5) . .
C20 Ru1 Se1 C1 73.0(18) . .
C19 Ru1 Se1 C1 121.8(6) . .
Cl1 Ru1 Se1 C1 -156.9(3) . .
Se2 Ru1 Se1 C1 -66.2(3) . .
C22 Ru1 Se1 C7 148.3(5) . .
C23 Ru1 Se1 C7 -177.6(6) . .
C21 Ru1 Se1 C7 132.3(5) . .
C18 Ru1 Se1 C7 -143.8(5) . .
C20 Ru1 Se1 C7 -176.7(18) . .
C19 Ru1 Se1 C7 -127.9(6) . .
Cl1 Ru1 Se1 C7 -46.6(4) . .
Se2 Ru1 Se1 C7 44.1(4) . .
C22 Ru1 Se2 C12 95.0(6) . .
C23 Ru1 Se2 C12 111.3(7) . .
C21 Ru1 Se2 C12 61.4(7) . .
C18 Ru1 Se2 C12 48(2) . .
C20 Ru1 Se2 C12 27.1(6) . .
C19 Ru1 Se2 C12 8.4(7) . .
Cl1 Ru1 Se2 C12 -78.5(5) . .
Se1 Ru1 Se2 C12 -163.7(5) . .
C22 Ru1 Se2 C11 -157.4(5) . .
C23 Ru1 Se2 C11 -141.2(5) . .
C21 Ru1 Se2 C11 169.0(5) . .
C18 Ru1 Se2 C11 156(2) . .
C20 Ru1 Se2 C11 134.6(5) . .
C19 Ru1 Se2 C11 116.0(5) . .
Cl1 Ru1 Se2 C11 29.1(3) . .
Se1 Ru1 Se2 C11 -56.2(3) . .
C7 Se1 C1 C2 -91.7(11) . .
Ru1 Se1 C1 C2 27.3(11) . .
C7 Se1 C1 C6 87.7(10) . .
Ru1 Se1 C1 C6 -153.4(9) . .
C6 C1 C2 C3 -3.1(18) . .
Se1 C1 C2 C3 176.2(9) . .
C1 C2 C3 C4 4.7(19) . .
C2 C3 C4 C5 -5(2) . .
C3 C4 C5 C6 4(2) . .
C4 C5 C6 C1 -3(2) . .
C2 C1 C6 C5 2(2) . .
Se1 C1 C6 C5 -177.1(12) . .
C1 Se1 C7 C8 39.1(9) . .
Ru1 Se1 C7 C8 -80.3(9) . .
Se1 C7 C8 C9 89.2(13) . .
Se1 C7 C8 C10 -95.3(11) . 2
C10 C8 C9 C10 -8.0(15) 2 .
C7 C8 C9 C10 167.4(11) . .
C10 C8 C9 C11 175.1(10) 2 .
C7 C8 C9 C11 -9.5(18) . .
C8 C9 C10 C8 2.9(15) . 2
C11 C9 C10 C8 179.9(11) . 2
C10 C9 C11 Se2 103.1(10) . .
C8 C9 C11 Se2 -80.0(12) . .
C12 Se2 C11 C9 -152.2(8) . .
Ru1 Se2 C11 C9 99.7(7) . .
C11 Se2 C12 C17 136.7(11) . .
Ru1 Se2 C12 C17 -109.6(11) . .
C11 Se2 C12 C13 -48.4(12) . .
Ru1 Se2 C12 C13 65.3(12) . .
C17 C12 C13 C14 2(2) . .
Se2 C12 C13 C14 -173.1(14) . .
C12 C13 C14 C15 -2(3) . .
C13 C14 C15 C16 2(3) . .
C14 C15 C16 C17 -3(3) . .
C15 C16 C17 C12 3(3) . .
C13 C12 C17 C16 -2(2) . .
Se2 C12 C17 C16 172.8(13) . .
C22 Ru1 C18 C19 -102.1(9) . .
C23 Ru1 C18 C19 -131.8(12) . .
C21 Ru1 C18 C19 -65.2(2) . .
C20 Ru1 C18 C19 -28.8(8) . .
Cl1 Ru1 C18 C19 74.3(5) . .
Se1 Ru1 C18 C19 160.9(5) . .
Se2 Ru1 C18 C19 -52(2) . .
C22 Ru1 C18 C23 29.6(8) . .
C21 Ru1 C18 C23 66.6(3) . .
C20 Ru1 C18 C23 103.0(3) . .
C19 Ru1 C18 C23 131.8(12) . .
Cl1 Ru1 C18 C23 -153.9(5) . .
Se1 Ru1 C18 C23 -67.3(5) . .
Se2 Ru1 C18 C23 80(2) . .
C23 C18 C19 C20 0.0 . .
Ru1 C18 C19 C20 54.3(4) . .
C23 C18 C19 Ru1 -54.3(4) . .
C22 Ru1 C19 C18 66.4(2) . .
C23 Ru1 C19 C18 29.4(8) . .
C21 Ru1 C19 C18 103.2(3) . .
C20 Ru1 C19 C18 132.2(12) . .
Cl1 Ru1 C19 C18 -107.3(6) . .
Se1 Ru1 C19 C18 -26.8(6) . .
Se2 Ru1 C19 C18 164.2(6) . .
C22 Ru1 C19 C20 -65.8(3) . .
C23 Ru1 C19 C20 -102.9(3) . .
C21 Ru1 C19 C20 -29.0(8) . .
C18 Ru1 C19 C20 -132.2(12) . .
Cl1 Ru1 C19 C20 120.5(5) . .
Se1 Ru1 C19 C20 -159.0(6) . .
Se2 Ru1 C19 C20 32.0(6) . .
C18 C19 C20 C21 0.0 . .
Ru1 C19 C20 C21 53.9(3) . .
C18 C19 C20 Ru1 -53.9(14) . .
C22 Ru1 C20 C21 -29.4(7) . .
C23 Ru1 C20 C21 -66.5(3) . .
C18 Ru1 C20 C21 -103.3(3) . .
C19 Ru1 C20 C21 -132.1(13) . .
Cl1 Ru1 C20 C21 164.7(5) . .
Se1 Ru1 C20 C21 -67(2) . .
Se2 Ru1 C20 C21 71.0(5) . .
C22 Ru1 C20 C19 102.8(3) . .
C23 Ru1 C20 C19 65.7(3) . .
C21 Ru1 C20 C19 132.1(13) . .
C18 Ru1 C20 C19 28.9(9) . .
Cl1 Ru1 C20 C19 -63.1(5) . .
Se1 Ru1 C20 C19 65(2) . .
Se2 Ru1 C20 C19 -156.9(5) . .
C19 C20 C21 C22 0.0 . .
Ru1 C20 C21 C22 54.4(3) . .
C19 C20 C21 Ru1 -54.5(13) . .
C23 Ru1 C21 C22 -29.6(8) . .
C18 Ru1 C21 C22 -66.6(9) . .
C20 Ru1 C21 C22 -131.7(12) . .
C19 Ru1 C21 C22 -102.9(3) . .
Cl1 Ru1 C21 C22 -154.9(6) . .
Se1 Ru1 C21 C22 26.7(6) . .
Se2 Ru1 C21 C22 116.7(6) . .
C22 Ru1 C21 C20 131.7(12) . .
C23 Ru1 C21 C20 102.0(3) . .
C18 Ru1 C21 C20 65.1(3) . .
C19 Ru1 C21 C20 28.9(9) . .
Cl1 Ru1 C21 C20 -23.2(6) . .
Se1 Ru1 C21 C20 158.4(7) . .
Se2 Ru1 C21 C20 -111.6(6) . .
C20 C21 C22 C23 0.0 . .
Ru1 C21 C22 C23 55.4(4) . .
C20 C21 C22 Ru1 -55.4(4) . .
C21 Ru1 C22 C23 -131.3(13) . .
C18 Ru1 C22 C23 -29.5(9) . .
C20 Ru1 C22 C23 -102.2(3) . .
C19 Ru1 C22 C23 -65.9(3) . .
Cl1 Ru1 C22 C23 -42.5(19) . .
Se1 Ru1 C22 C23 67.6(5) . .
Se2 Ru1 C22 C23 162.1(5) . .
C23 Ru1 C22 C21 131.3(13) . .
C18 Ru1 C22 C21 101.8(10) . .
C20 Ru1 C22 C21 29.1(8) . .
C19 Ru1 C22 C21 65.3(9) . .
Cl1 Ru1 C22 C21 88.8(18) . .
Se1 Ru1 C22 C21 -161.1(5) . .
Se2 Ru1 C22 C21 -66.7(5) . .
C21 C22 C23 C18 0.0 . .
Ru1 C22 C23 C18 55.8(13) . .
C21 C22 C23 Ru1 -55.8(3) . .
C19 C18 C23 C22 0.0 . .
Ru1 C18 C23 C22 -55.2(3) . .
C19 C18 C23 Ru1 55.2(13) . .
C21 Ru1 C23 C22 29.5(9) . .
C18 Ru1 C23 C22 131.3(13) . .
C20 Ru1 C23 C22 66.1(3) . .
C19 Ru1 C23 C22 102.3(10) . .
Cl1 Ru1 C23 C22 166.0(5) . .
Se1 Ru1 C23 C22 -114.2(6) . .
Se2 Ru1 C23 C22 -26.8(7) . .
C22 Ru1 C23 C18 -131.3(13) . .
C21 Ru1 C23 C18 -101.8(3) . .
C20 Ru1 C23 C18 -65.2(3) . .
C19 Ru1 C23 C18 -29.0(9) . .
Cl1 Ru1 C23 C18 34.7(5) . .
Se1 Ru1 C23 C18 114.5(6) . .
Se2 Ru1 C23 C18 -158.1(7) . .
